data_4116328
loop_
_publ_author_name
'Douglas E. Berning'
'Kattesh V. Katti'
'Charles L. Barnes'
'Wynn A. Volkert'

_publ_contact_author
;
Kattesh V. Katti
Missouri University Research Reactor
University of Missouri
Columbia, MO 65211
;
_publ_section_title
;
 Chemical and Biomedical Motifs of the Reactions of
 Hydroxymethylphosphines with Amines, Amino Acids, and Model Peptides
;
_journal_name_full 'Journal of the American Chemical Society'
_journal_page_first 1658
_journal_page_last 1664
_journal_paper_doi 10.1021/ja9827604
_journal_volume 121
_journal_year 1999
_chemical_formula_moiety 'C9 H23 N3 O7 P Cl3 '
_chemical_formula_sum 'C9 H23 Cl3 N3 O7 P'
_chemical_formula_weight 422.63
_chemical_name_common THP(gly)3
_chemical_name_systematic ?
_space_group_IT_number 2
_symmetry_cell_setting triclinic
_symmetry_space_group_name_Hall '-P 1'
_symmetry_space_group_name_H-M 'P -1'
_cell_angle_alpha 84.51(3)
_cell_angle_beta 77.44(2)
_cell_angle_gamma 86.25(3)
_cell_formula_units_Z 2
_cell_length_a 6.8627(8)
_cell_length_b 9.3540(20)
_cell_length_c 14.486(4)
_cell_measurement_reflns_used 25
_cell_measurement_temperature 293
_cell_measurement_theta_max 25.00
_cell_measurement_theta_min 20.00
_cell_volume 902.5(3)
_computing_data_reduction 'NRCVAX DATRD2'
_computing_molecular_graphics NRCVAX
_computing_publication_material 'NRCVAX TABLES Jan 94 Version'
_computing_structure_refinement 'NRCVAX LSTSQ'
_computing_structure_solution 'NRCVAX SOLVER'
_diffrn_ambient_temperature 293
_diffrn_measurement_device 'Nonius CAD-4    '
_diffrn_measurement_method 'Theta/2theta scan b/P/b '
_diffrn_radiation_monochromator graphite
_diffrn_radiation_source 'xray tube'
_diffrn_radiation_type 'Copper K\a    '
_diffrn_radiation_wavelength 1.54056
_diffrn_reflns_av_R_equivalents 0.018
_diffrn_reflns_limit_h_max 7
_diffrn_reflns_limit_h_min -7
_diffrn_reflns_limit_k_max 10
_diffrn_reflns_limit_k_min 0
_diffrn_reflns_limit_l_max 16
_diffrn_reflns_limit_l_min -15
_diffrn_reflns_number 3545
_diffrn_reflns_theta_max 59.86
_diffrn_reflns_theta_min 0.00
_diffrn_standards_decay_% 0.0
_diffrn_standards_interval_time 60
_diffrn_standards_number 3
_exptl_absorpt_coefficient_mu 5.89
_exptl_absorpt_correction_T_max 0.9926
_exptl_absorpt_correction_T_min 0.5450
_exptl_absorpt_correction_type empirical
_exptl_crystal_density_diffrn 1.555
_exptl_crystal_F_000 443.89
_exptl_crystal_size_max 0.25
_exptl_crystal_size_mid 0.30
_exptl_crystal_size_min 0.45
_refine_diff_density_max 0.41
_refine_diff_density_min -0.43
_refine_ls_extinction_coef 327(57)
_refine_ls_extinction_method Larson
_refine_ls_goodness_of_fit_obs 2.85
_refine_ls_matrix_type full
_refine_ls_number_parameters 253
_refine_ls_number_reflns 2626
_refine_ls_R_factor_all 0.039
_refine_ls_R_factor_obs 0.039
_refine_ls_shift/esd_max 0.048
_refine_ls_structure_factor_coef F
_refine_ls_weighting_details 'w = 1/(\s^2^(F)+0.0005F^2^)'
_refine_ls_weighting_scheme calc
_refine_ls_wR_factor_all 0.073
_refine_ls_wR_factor_obs 0.073
_reflns_number_observed 2626
_reflns_number_total 2680
_reflns_observed_criterion 'Inet > 2.0\s(Inet)'
_cod_data_source_file ja9827604_2.cif
_cod_data_source_block DB-IV-14
_cod_depositor_comments
;
The following automatic conversions were performed:

'_refine_ls_weighting_scheme' value '1/(\s^2^(F)+0.0005F^2^)' was
changed to 'calc'. New tag '_refine_ls_weighting_details' was
created. The value of the new tag was set to 'w =
1/(\s^2^(F)+0.0005F^2^)'.

Automatic conversion script
Id: cif_fix_values 3143 2015-03-26 13:38:13Z robertas 
;
_cod_original_formula_sum 'C9 H23 N3 O7 P Cl3 '
_cod_database_code 4116328

loop_
_symmetry_equiv_pos_as_xyz
x,y,z
-x,-y,-z

loop_
_atom_site_aniso_label
_atom_site_aniso_U_11
_atom_site_aniso_U_22
_atom_site_aniso_U_33
_atom_site_aniso_U_12
_atom_site_aniso_U_13
_atom_site_aniso_U_23
_atom_site_aniso_type_symbol
P 0.0263(4) 0.0227(4) 0.0240(4) -0.0034(3) -0.0042(3) -0.0001(3) P
O1 0.0400(10) 0.0290(10) 0.0343(10) 0.0027(8) 0.0026(8) 0.0030(8) O
O2 0.0350(10) 0.0395(11) 0.0382(10) 0.0106(8) 0.0004(8) 0.0051(8) O
O3 0.0584(13) 0.0539(13) 0.0405(11) -0.0246(10) -0.0136(9) 0.0014(10) O
O4 0.1118(24) 0.122(3) 0.0640(17) -0.0843(22) -0.0583(17) 0.0410(16) O
O5 0.0401(11) 0.0474(11) 0.0269(10) -0.0072(8) -0.0067(8) -0.0024(8) O
O6 0.0331(11) 0.0516(12) 0.0377(10) -0.0103(9) -0.0027(8) -0.0076(9) O
N1 0.0297(11) 0.0248(10) 0.0221(11) 0.0001(9) -0.0006(8) 0.0019(8) n
N2 0.0322(12) 0.0221(11) 0.0318(12) -0.0033(9) -0.0080(9) -0.0022(8) n
N3 0.0331(11) 0.0242(10) 0.0240(10) -0.0058(9) -0.0075(9) 0.0012(8) n
C1 0.0265(13) 0.0299(13) 0.0288(12) -0.0001(10) -0.0056(10) -0.0054(10) C
C2 0.0342(14) 0.0202(12) 0.0353(13) 0.0025(10) -0.0026(10) 0.0022(10) C
C3 0.0371(14) 0.0234(12) 0.0232(12) 0.0006(10) -0.0052(10) -0.0026(10) C
C4 0.0306(13) 0.0223(12) 0.0365(13) -0.0032(10) -0.0095(10) -0.0029(10) C
C5 0.0393(15) 0.0448(15) 0.0308(14) -0.0112(12) -0.0102(11) 0.0006(11) C
C6 0.0434(15) 0.0295(13) 0.0383(15) -0.0048(12) -0.0187(12) 0.0011(11) C
C7 0.0299(13) 0.0249(12) 0.0334(13) -0.0011(10) -0.0034(10) 0.0047(10) C
C8 0.0385(14) 0.0343(14) 0.0254(12) -0.0139(11) -0.0025(10) 0.0033(10) C
C9 0.0328(14) 0.0241(12) 0.0318(14) -0.0031(10) -0.0082(11) 0.0008(10) C
Cl1 0.0424(4) 0.0279(4) 0.0405(4) -0.0009(3) -0.0111(3) -0.0048(3) Cl
Cl2 0.0317(4) 0.0322(4) 0.0345(4) 0.0028(3) -0.0083(3) -0.0035(3) Cl
Cl3 0.0608(6) 0.0708(6) 0.0569(5) -0.0033(4) -0.0293(4) -0.0256(4) Cl
OW 0.0462(12) 0.0370(11) 0.0401(11) -0.0019(9) -0.0005(9) -0.0027(10) O

loop_
_atom_site_label
_atom_site_fract_x
_atom_site_fract_y
_atom_site_fract_z
_atom_site_U_iso_or_equiv
_atom_site_thermal_displace_type
_atom_site_type_symbol
P 0.17648(8) 0.83685(6) 0.75210(4) 0.0245(4) Uij P
O1 0.7205(3) 0.84326(18) 0.43496(12) 0.0366(9) Uij O
O2 0.8354(3) 0.64135(19) 0.50586(13) 0.0399(10) Uij O
O3 0.6340(3) 1.22957(22) 0.80142(13) 0.0498(12) Uij O
O4 0.5908(5) 1.1353(4) 0.94895(19) 0.0927(21) Uij O
O5 -0.3156(3) 0.55939(20) 0.73812(12) 0.0380(11) Uij O
O6 -0.5726(3) 0.50926(21) 0.86008(13) 0.0409(10) Uij O
N1 0.3672(3) 0.83977(21) 0.55954(15) 0.0266(10) Uij n
N2 0.2994(3) 1.11107(20) 0.77293(15) 0.0284(11) Uij n
N3 -0.0814(3) 0.63199(21) 0.85316(14) 0.0269(10) Uij n
C1 0.1659(3) 0.8264(3) 0.62553(16) 0.0283(12) Uij C
C2 0.4984(4) 0.70883(24) 0.55706(18) 0.0311(12) Uij C
C3 0.6978(4) 0.74004(24) 0.49209(16) 0.0281(12) Uij C
C4 0.1191(4) 1.03252(24) 0.76721(17) 0.0293(13) Uij C
C5 0.3679(4) 1.0718(3) 0.86224(18) 0.0377(14) Uij C
C6 0.5471(4) 1.1555(3) 0.86552(19) 0.0357(14) Uij C
C7 -0.0830(4) 0.77999(25) 0.80388(17) 0.0304(12) Uij C
C8 -0.2859(4) 0.5836(3) 0.89720(17) 0.0332(12) Uij C
C9 -0.3908(4) 0.54968(24) 0.82180(17) 0.0295(13) Uij C
Cl1 -0.79474(9) 0.43963(6) 0.71582(4) 0.0365(4) Uij Cl
Cl2 0.68315(8) 0.99365(6) 0.63981(4) 0.0328(4) Uij Cl
Cl3 0.04764(12) 0.73875(9) 1.02229(6) 0.0589(5) Uij Cl
OW 0.1959(3) 0.66724(23) 0.40229(14) 0.0424(11) Uij O
Ho2 0.953(4) 0.653(3) 0.4593(21) 0.043(8) Uiso H
Ho4 0.663(6) 1.187(4) 0.950(3) 0.064(12) Uiso H
Ho6 -0.628(7) 0.486(5) 0.811(4) 0.103(15) Uiso H
H1n1 0.446(5) 0.917(4) 0.5798(24) 0.065(10) Uiso H
H2n1 0.360(4) 0.865(3) 0.5042(22) 0.035(8) Uiso H
H1n2 0.266(4) 1.211(3) 0.7678(21) 0.045(8) Uiso H
H2n2 0.398(6) 1.110(4) 0.718(3) 0.080(12) Uiso H
H1n3 -0.014(4) 0.567(3) 0.8109(18) 0.027(6) Uiso H
H2n3 -0.004(5) 0.642(3) 0.9020(25) 0.052(9) Uiso H
H1a 0.066 0.912 0.606 0.0378 Uiso H
H1b 0.110 0.724 0.618 0.0378 Uiso H
H2a 0.520 0.675 0.628 0.0393 Uiso H
H2b 0.431 0.624 0.531 0.0393 Uiso H
H4a 0.008 1.043 0.832 0.0392 Uiso H
H4b 0.061 1.080 0.707 0.0392 Uiso H
H5a 0.248 1.096 0.922 0.0477 Uiso H
H5b 0.408 0.958 0.867 0.0477 Uiso H
H7a -0.164 0.781 0.748 0.0388 Uiso H
H7b -0.157 0.854 0.854 0.0388 Uiso H
H8a -0.275 0.488 0.945 0.0421 Uiso H
H8b -0.369 0.668 0.937 0.0421 Uiso H
H1ow 0.241(6) 0.611(5) 0.360(3) 0.076(13) Uiso H
H2ow 0.201(5) 0.748(4) 0.3634(24) 0.051(9) Uiso H

loop_
_atom_type_symbol
_atom_type_scat_dispersion_real
_atom_type_scat_dispersion_imag
_atom_type_scat_source
C 0.017 0.009 'International Tables Vol. IV Table 2.2B'
H 0.000 0.000 'International Tables Vol. IV Table 2.2B'
N 0.029 0.018 'International Tables Vol. IV Table 2.2B'
O 0.047 0.032 'International Tables Vol. IV Table 2.2B'
P 0.283 0.434 'International Tables Vol. IV Table 2.2B'
Na 0.129 0.124 'International Tables Vol. IV Table 2.2B'
K 0.365 1.066 'International Tables Vol. IV Table 2.2B'
Cl 0.348 0.702 'International Tables Vol. IV Table 2.2B'

loop_
_geom_angle_atom_site_label_1
_geom_angle_atom_site_label_2
_geom_angle_atom_site_label_3
_geom_angle
C1 P C4 102.07(11)
C1 P C7 96.54(11)
C4 P C7 95.52(11)
C1 N1 C2 114.99(18)
C4 N2 C5 112.74(18)
C7 N3 C8 112.73(19)
P C1 N1 112.73(16)
N1 C2 C3 109.19(18)
O1 C3 O2 126.14(23)
O1 C3 C2 122.37(22)
O2 C3 C2 111.49(19)
P C4 N2 112.76(16)
N2 C5 C6 110.81(20)
O3 C6 O4 124.8(3)
O3 C6 C5 124.51(24)
O4 C6 C5 110.67(23)
P C7 N3 111.05(16)
N3 C8 C9 110.12(19)
O5 C9 O6 125.90(23)
O5 C9 C8 123.66(22)

loop_
_geom_bond_atom_site_label_1
_geom_bond_atom_site_label_2
_geom_bond_distance
P C1 1.8626(24)
P C4 1.8703(24)
P C7 1.8664(24)
O1 C3 1.205(3)
O2 C3 1.310(3)
O3 C6 1.178(3)
O4 C6 1.301(3)
O5 C9 1.207(3)
O6 C9 1.314(3)
N1 C1 1.504(3)
N1 C2 1.470(3)
N2 C4 1.501(3)
N2 C5 1.477(3)
N3 C7 1.496(3)
N3 C8 1.490(3)
C2 C3 1.511(3)
C5 C6 1.512(4)
